data_4088628
loop_
_publ_author_name
'Schneck, Felix'
'Assmann, Maik'
'Balmer, Markus'
'Harms, Klaus'
'Langer, Robert'

_publ_section_title
;
 Selective Hydrogenation of Amides to Amines and Alcohols Catalyzed by
 Improved Iron Pincer Complexes
;
_journal_issue 11
_journal_name_full Organometallics
_journal_page_first 1931
_journal_paper_doi 10.1021/acs.organomet.6b00251
_journal_volume 35
_journal_year 2016
_chemical_absolute_configuration unk
_chemical_formula_moiety 'C22 H45 Fe N O2 P2'
_chemical_formula_sum 'C22 H45 Fe N O2 P2'
_chemical_formula_weight 473.38
_space_group_crystal_system orthorhombic
_space_group_IT_number 19
_space_group_name_Hall 'P 2ac 2ab'
_space_group_name_H-M_alt 'P 21 21 21'
_atom_sites_solution_hydrogens mixed
_audit_creation_method SHELXL-2014/7
_cell_angle_alpha 90
_cell_angle_beta 90
_cell_angle_gamma 90
_cell_formula_units_Z 4
_cell_length_a 11.892(5)
_cell_length_b 14.039(5)
_cell_length_c 15.030(5)
_cell_measurement_reflns_used 2000
_cell_measurement_temperature 100(2)
_cell_measurement_theta_max 27.139
_cell_measurement_theta_min 2.184
_cell_volume 2509.3(16)
_computing_structure_refinement 'SHELXL-2014/7 (Sheldrick, 2014)'
_diffrn_ambient_temperature 100(2)
_diffrn_measured_fraction_theta_full 0.999
_diffrn_measured_fraction_theta_max 0.996
_diffrn_measurement_device_type 'Bruker D8 Quest'
_diffrn_measurement_method '\w scans'
_diffrn_radiation_type MoK\a
_diffrn_radiation_wavelength 0.71073
_diffrn_reflns_av_R_equivalents 0.0235
_diffrn_reflns_av_unetI/netI 0.0484
_diffrn_reflns_Laue_measured_fraction_full 0.999
_diffrn_reflns_Laue_measured_fraction_max 0.996
_diffrn_reflns_limit_h_max 10
_diffrn_reflns_limit_h_min -15
_diffrn_reflns_limit_k_max 17
_diffrn_reflns_limit_k_min -18
_diffrn_reflns_limit_l_max 19
_diffrn_reflns_limit_l_min -19
_diffrn_reflns_number 11617
_diffrn_reflns_point_group_measured_fraction_full 0.999
_diffrn_reflns_point_group_measured_fraction_max 0.994
_diffrn_reflns_theta_full 26.000
_diffrn_reflns_theta_max 27.139
_diffrn_reflns_theta_min 2.184
_exptl_absorpt_coefficient_mu 0.745
_exptl_absorpt_correction_T_max 0.7455
_exptl_absorpt_correction_T_min 0.6273
_exptl_absorpt_correction_type multi-scan
_exptl_absorpt_process_details 'SADABS V2012/1 (Bruker AXS Inc.)'
_exptl_crystal_colour red
_exptl_crystal_density_diffrn 1.253
_exptl_crystal_description block
_exptl_crystal_F_000 1024
_exptl_crystal_size_max 0.2
_exptl_crystal_size_mid 0.15
_exptl_crystal_size_min 0.1
_refine_diff_density_max 0.540
_refine_diff_density_min -0.177
_refine_diff_density_rms 0.056
_refine_ls_abs_structure_details
;
 Flack x determined using 2146 quotients [(I+)-(I-)]/[(I+)+(I-)]
 (Parsons, Flack and Wagner, Acta Cryst. B69 (2013) 249-259).
;
_refine_ls_abs_structure_Flack -0.001(6)
_refine_ls_extinction_method none
_refine_ls_goodness_of_fit_ref 1.020
_refine_ls_hydrogen_treatment mixed
_refine_ls_matrix_type full
_refine_ls_number_parameters 269
_refine_ls_number_reflns 5542
_refine_ls_number_restraints 0
_refine_ls_restrained_S_all 1.020
_refine_ls_R_factor_all 0.0292
_refine_ls_R_factor_gt 0.0257
_refine_ls_shift/su_max 0.001
_refine_ls_shift/su_mean 0.000
_refine_ls_structure_factor_coef Fsqd
_refine_ls_weighting_details 'w=1/[\s^2^(Fo^2^)+(0.0214P)^2^] where P=(Fo^2^+2Fc^2^)/3'
_refine_ls_weighting_scheme calc
_refine_ls_wR_factor_gt 0.0581
_refine_ls_wR_factor_ref 0.0592
_reflns_Friedel_coverage 0.774
_reflns_Friedel_fraction_full 0.998
_reflns_Friedel_fraction_max 0.991
_reflns_number_gt 5183
_reflns_number_total 5542
_reflns_threshold_expression 'I > 2\s(I)'
_cod_data_source_file om6b00251_si_005.cif
_cod_data_source_block shelx
_cod_database_code 4088628
_shelx_shelxl_version_number 2014/7
_shelx_space_group_comment
;
The symmetry employed for this shelxl refinement is uniquely defined
by the following loop, which should always be used as a source of
symmetry information in preference to the above space-group names.
They are only intended as comments.
;

loop_
_space_group_symop_operation_xyz
'x, y, z'
'-x+1/2, -y, z+1/2'
'x+1/2, -y+1/2, -z'
'-x, y+1/2, -z+1/2'

loop_
_atom_site_label
_atom_site_type_symbol
_atom_site_fract_x
_atom_site_fract_y
_atom_site_fract_z
_atom_site_U_iso_or_equiv
_atom_site_adp_type
_atom_site_occupancy
_atom_site_site_symmetry_order
_atom_site_calc_flag
_atom_site_refinement_flags_posn
_atom_site_refinement_flags_adp
Fe1 Fe -0.45774(3) -0.44530(2) -0.66022(2) 0.00890(9) Uani 1 1 d . .
P2 P -0.28334(5) -0.47769(4) -0.70888(4) 0.00982(13) Uani 1 1 d . .
P1 P -0.63183(5) -0.47306(4) -0.60883(4) 0.00969(13) Uani 1 1 d . .
O2 O -0.37986(16) -0.39667(14) -0.48313(11) 0.0258(4) Uani 1 1 d . .
O1 O -0.49005(16) -0.25979(11) -0.74259(13) 0.0244(4) Uani 1 1 d . .
N1 N -0.50218(17) -0.54964(14) -0.75491(12) 0.0105(4) Uani 1 1 d . .
C15 C -0.1969(2) -0.37410(16) -0.75229(16) 0.0138(5) Uani 1 1 d . .
C6 C -0.6708(2) -0.28582(15) -0.55622(17) 0.0167(5) Uani 1 1 d . .
H6A H -0.6508 -0.3062 -0.4959 0.025 Uiso 1 1 calc R U
H6B H -0.7208 -0.2304 -0.5530 0.025 Uiso 1 1 calc R U
H6C H -0.6024 -0.2687 -0.5889 0.025 Uiso 1 1 calc R U
C2 C -0.4108(2) -0.41995(16) -0.55464(17) 0.0153(5) Uani 1 1 d . .
C3 C -0.7312(2) -0.36747(15) -0.60461(16) 0.0136(5) Uani 1 1 d . .
C16 C -0.2509(2) -0.33953(16) -0.83977(16) 0.0198(5) Uani 1 1 d . .
H16A H -0.2419 -0.3885 -0.8856 0.030 Uiso 1 1 calc R U
H16B H -0.2140 -0.2807 -0.8592 0.030 Uiso 1 1 calc R U
H16C H -0.3311 -0.3274 -0.8301 0.030 Uiso 1 1 calc R U
C13 C -0.4308(2) -0.54266(15) -0.83498(14) 0.0126(5) Uani 1 1 d . .
H13A H -0.4416 -0.4800 -0.8639 0.015 Uiso 1 1 calc R U
H13B H -0.4516 -0.5930 -0.8780 0.015 Uiso 1 1 calc R U
C19 C -0.1880(2) -0.55800(16) -0.64052(15) 0.0144(5) Uani 1 1 d . .
C1 C -0.4808(2) -0.33916(17) -0.71760(15) 0.0143(5) Uani 1 1 d . .
C22 C -0.2641(2) -0.63713(17) -0.60379(17) 0.0182(5) Uani 1 1 d . .
H22A H -0.3245 -0.6087 -0.5682 0.027 Uiso 1 1 calc R U
H22B H -0.2197 -0.6802 -0.5664 0.027 Uiso 1 1 calc R U
H22C H -0.2969 -0.6730 -0.6533 0.027 Uiso 1 1 calc R U
C9 C -0.6347(2) -0.48415(18) -0.42066(15) 0.0182(5) Uani 1 1 d . .
H9A H -0.5618 -0.4519 -0.4251 0.027 Uiso 1 1 calc R U
H9B H -0.6357 -0.5245 -0.3675 0.027 Uiso 1 1 calc R U
H9C H -0.6947 -0.4365 -0.4164 0.027 Uiso 1 1 calc R U
C4 C -0.7566(2) -0.33696(17) -0.70096(16) 0.0172(5) Uani 1 1 d . .
H4A H -0.6858 -0.3277 -0.7332 0.026 Uiso 1 1 calc R U
H4B H -0.7992 -0.2772 -0.7005 0.026 Uiso 1 1 calc R U
H4C H -0.8010 -0.3866 -0.7304 0.026 Uiso 1 1 calc R U
C7 C -0.6535(2) -0.54615(17) -0.50386(15) 0.0147(5) Uani 1 1 d . .
C21 C -0.1382(2) -0.50384(18) -0.56077(16) 0.0205(6) Uani 1 1 d . .
H21A H -0.0884 -0.4532 -0.5823 0.031 Uiso 1 1 calc R U
H21B H -0.0953 -0.5481 -0.5234 0.031 Uiso 1 1 calc R U
H21C H -0.1992 -0.4757 -0.5257 0.031 Uiso 1 1 calc R U
C11 C -0.6919(2) -0.55406(16) -0.69363(15) 0.0136(5) Uani 1 1 d . .
H11A H -0.6898 -0.6206 -0.6719 0.016 Uiso 1 1 calc R U
H11B H -0.7711 -0.5368 -0.7056 0.016 Uiso 1 1 calc R U
C12 C -0.6226(2) -0.54497(16) -0.77843(14) 0.0127(5) Uani 1 1 d . .
H12A H -0.6418 -0.5972 -0.8200 0.015 Uiso 1 1 calc R U
H12B H -0.6393 -0.4836 -0.8081 0.015 Uiso 1 1 calc R U
C17 C -0.0741(2) -0.39748(19) -0.77320(18) 0.0213(6) Uani 1 1 d . .
H17A H -0.0342 -0.4123 -0.7179 0.032 Uiso 1 1 calc R U
H17B H -0.0386 -0.3425 -0.8020 0.032 Uiso 1 1 calc R U
H17C H -0.0708 -0.4526 -0.8132 0.032 Uiso 1 1 calc R U
C8 C -0.7689(2) -0.59587(17) -0.49676(16) 0.0191(6) Uani 1 1 d . .
H8A H -0.8285 -0.5477 -0.4942 0.029 Uiso 1 1 calc R U
H8B H -0.7711 -0.6349 -0.4427 0.029 Uiso 1 1 calc R U
H8C H -0.7805 -0.6366 -0.5489 0.029 Uiso 1 1 calc R U
C18 C -0.2009(2) -0.29330(16) -0.68369(17) 0.0207(6) Uani 1 1 d . .
H18A H -0.2793 -0.2745 -0.6736 0.031 Uiso 1 1 calc R U
H18B H -0.1583 -0.2386 -0.7061 0.031 Uiso 1 1 calc R U
H18C H -0.1678 -0.3152 -0.6276 0.031 Uiso 1 1 calc R U
C14 C -0.3087(2) -0.55437(16) -0.80708(14) 0.0131(5) Uani 1 1 d . .
H14A H -0.2583 -0.5355 -0.8564 0.016 Uiso 1 1 calc R U
H14B H -0.2933 -0.6218 -0.7920 0.016 Uiso 1 1 calc R U
C20 C -0.0910(2) -0.60587(18) -0.69204(17) 0.0194(6) Uani 1 1 d . .
H20A H -0.1187 -0.6283 -0.7498 0.029 Uiso 1 1 calc R U
H20B H -0.0624 -0.6601 -0.6577 0.029 Uiso 1 1 calc R U
H20C H -0.0303 -0.5597 -0.7013 0.029 Uiso 1 1 calc R U
C10 C -0.5629(2) -0.62417(17) -0.50437(17) 0.0202(6) Uani 1 1 d . .
H10A H -0.5682 -0.6608 -0.5597 0.030 Uiso 1 1 calc R U
H10B H -0.5743 -0.6667 -0.4535 0.030 Uiso 1 1 calc R U
H10C H -0.4883 -0.5947 -0.5002 0.030 Uiso 1 1 calc R U
C5 C -0.8458(2) -0.38511(18) -0.56035(17) 0.0206(6) Uani 1 1 d . .
H5A H -0.8822 -0.4401 -0.5883 0.031 Uiso 1 1 calc R U
H5B H -0.8934 -0.3287 -0.5677 0.031 Uiso 1 1 calc R U
H5C H -0.8348 -0.3978 -0.4968 0.031 Uiso 1 1 calc R U
H1 H -0.488(2) -0.6049(18) -0.7355(16) 0.007(6) Uiso 1 1 d . .

loop_
_atom_site_aniso_label
_atom_site_aniso_U_11
_atom_site_aniso_U_22
_atom_site_aniso_U_33
_atom_site_aniso_U_23
_atom_site_aniso_U_13
_atom_site_aniso_U_12
Fe1 0.00894(17) 0.00912(15) 0.00865(15) -0.00126(14) 0.00034(13) -0.00045(13)
P2 0.0100(3) 0.0108(3) 0.0086(3) -0.0015(2) 0.0004(2) 0.0000(2)
P1 0.0092(3) 0.0105(3) 0.0094(3) 0.0000(2) -0.0005(2) -0.0007(2)
O2 0.0164(10) 0.0444(11) 0.0165(9) -0.0118(8) 0.0003(8) -0.0067(9)
O1 0.0229(11) 0.0118(9) 0.0385(11) 0.0069(8) 0.0074(9) 0.0019(7)
N1 0.0137(10) 0.0084(10) 0.0092(9) 0.0004(8) -0.0003(8) 0.0015(8)
C15 0.0150(13) 0.0118(11) 0.0147(12) -0.0013(10) 0.0048(10) -0.0022(9)
C6 0.0185(14) 0.0123(11) 0.0192(13) -0.0024(10) 0.0010(11) 0.0029(9)
C2 0.0085(12) 0.0204(12) 0.0171(12) -0.0026(10) 0.0037(10) -0.0014(9)
C3 0.0108(12) 0.0116(11) 0.0184(12) 0.0000(10) 0.0003(11) 0.0030(9)
C16 0.0253(15) 0.0168(11) 0.0171(12) 0.0047(11) 0.0068(12) -0.0017(10)
C13 0.0175(13) 0.0124(11) 0.0080(10) -0.0018(10) 0.0011(10) 0.0015(9)
C19 0.0122(12) 0.0174(11) 0.0135(11) 0.0019(10) -0.0004(9) 0.0023(10)
C1 0.0098(13) 0.0171(12) 0.0159(12) -0.0010(10) 0.0048(10) -0.0001(9)
C22 0.0177(14) 0.0170(12) 0.0200(13) 0.0047(11) 0.0020(11) 0.0040(10)
C9 0.0142(13) 0.0278(12) 0.0125(11) 0.0039(10) 0.0010(10) 0.0023(11)
C4 0.0165(14) 0.0152(12) 0.0198(13) 0.0038(11) -0.0025(11) 0.0031(10)
C7 0.0135(13) 0.0171(12) 0.0134(11) 0.0050(10) 0.0015(9) -0.0007(10)
C21 0.0160(14) 0.0309(14) 0.0146(12) -0.0016(11) -0.0033(11) 0.0042(11)
C11 0.0123(12) 0.0130(10) 0.0154(11) 0.0000(10) -0.0031(10) -0.0022(10)
C12 0.0140(12) 0.0119(11) 0.0123(11) -0.0023(9) -0.0028(9) -0.0016(9)
C17 0.0163(14) 0.0238(13) 0.0239(14) -0.0001(11) 0.0068(11) -0.0029(10)
C8 0.0189(14) 0.0190(12) 0.0193(13) 0.0040(11) 0.0045(11) -0.0033(10)
C18 0.0228(15) 0.0160(12) 0.0234(14) -0.0032(10) 0.0031(11) -0.0063(10)
C14 0.0164(13) 0.0130(10) 0.0099(10) -0.0034(10) 0.0009(9) 0.0005(10)
C20 0.0144(13) 0.0215(12) 0.0222(13) -0.0005(11) 0.0002(11) 0.0043(10)
C10 0.0210(15) 0.0194(12) 0.0202(13) 0.0101(11) 0.0042(11) 0.0039(10)
C5 0.0123(14) 0.0250(13) 0.0244(14) 0.0041(11) 0.0019(11) 0.0029(10)

loop_
_atom_type_symbol
_atom_type_description
_atom_type_scat_dispersion_real
_atom_type_scat_dispersion_imag
_atom_type_scat_source
C C 0.0033 0.0016 'International Tables Vol C Tables 4.2.6.8 and 6.1.1.4'
H H 0.0000 0.0000 'International Tables Vol C Tables 4.2.6.8 and 6.1.1.4'
N N 0.0061 0.0033 'International Tables Vol C Tables 4.2.6.8 and 6.1.1.4'
O O 0.0106 0.0060 'International Tables Vol C Tables 4.2.6.8 and 6.1.1.4'
P P 0.1023 0.0942 'International Tables Vol C Tables 4.2.6.8 and 6.1.1.4'
Fe Fe 0.3463 0.8444 'International Tables Vol C Tables 4.2.6.8 and 6.1.1.4'

loop_
_geom_angle_atom_site_label_1
_geom_angle_atom_site_label_2
_geom_angle_atom_site_label_3
_geom_angle
C2 Fe1 C1 109.31(11)
C2 Fe1 N1 147.96(10)
C1 Fe1 N1 102.73(10)
C2 Fe1 P1 91.02(9)
C1 Fe1 P1 99.99(8)
N1 Fe1 P1 83.14(6)
C2 Fe1 P2 92.44(9)
C1 Fe1 P2 99.05(8)
N1 Fe1 P2 82.59(6)
P1 Fe1 P2 158.29(3)
C14 P2 C15 105.06(11)
C14 P2 C19 100.55(11)
C15 P2 C19 108.51(11)
C14 P2 Fe1 103.12(8)
C15 P2 Fe1 117.20(8)
C19 P2 Fe1 119.68(8)
C11 P1 C3 105.24(11)
C11 P1 C7 100.83(10)
C3 P1 C7 108.06(11)
C11 P1 Fe1 103.03(8)
C3 P1 Fe1 116.77(8)
C7 P1 Fe1 120.32(8)
C13 N1 C12 111.09(18)
C13 N1 Fe1 111.09(14)
C12 N1 Fe1 111.94(14)
C13 N1 H1 103.3(17)
C12 N1 H1 108.2(17)
Fe1 N1 H1 110.8(16)
C17 C15 C18 109.1(2)
C17 C15 C16 106.8(2)
C18 C15 C16 109.13(19)
C17 C15 P2 115.05(17)
C18 C15 P2 108.62(16)
C16 C15 P2 108.02(16)
C3 C6 H6A 109.5
C3 C6 H6B 109.5
H6A C6 H6B 109.5
C3 C6 H6C 109.5
H6A C6 H6C 109.5
H6B C6 H6C 109.5
O2 C2 Fe1 175.9(2)
C6 C3 C5 109.2(2)
C6 C3 C4 109.24(19)
C5 C3 C4 106.1(2)
C6 C3 P1 107.96(16)
C5 C3 P1 116.16(16)
C4 C3 P1 107.96(16)
C15 C16 H16A 109.5
C15 C16 H16B 109.5
H16A C16 H16B 109.5
C15 C16 H16C 109.5
H16A C16 H16C 109.5
H16B C16 H16C 109.5
N1 C13 C14 108.50(18)
N1 C13 H13A 110.0
C14 C13 H13A 110.0
N1 C13 H13B 110.0
C14 C13 H13B 110.0
H13A C13 H13B 108.4
C22 C19 C21 107.7(2)
C22 C19 C20 107.8(2)
C21 C19 C20 108.6(2)
C22 C19 P2 105.74(16)
C21 C19 P2 110.95(16)
C20 C19 P2 115.66(16)
O1 C1 Fe1 168.1(2)
C19 C22 H22A 109.5
C19 C22 H22B 109.5
H22A C22 H22B 109.5
C19 C22 H22C 109.5
H22A C22 H22C 109.5
H22B C22 H22C 109.5
C7 C9 H9A 109.5
C7 C9 H9B 109.5
H9A C9 H9B 109.5
C7 C9 H9C 109.5
H9A C9 H9C 109.5
H9B C9 H9C 109.5
C3 C4 H4A 109.5
C3 C4 H4B 109.5
H4A C4 H4B 109.5
C3 C4 H4C 109.5
H4A C4 H4C 109.5
H4B C4 H4C 109.5
C10 C7 C9 107.8(2)
C10 C7 C8 107.6(2)
C9 C7 C8 109.2(2)
C10 C7 P1 106.61(15)
C9 C7 P1 110.46(16)
C8 C7 P1 114.97(16)
C19 C21 H21A 109.5
C19 C21 H21B 109.5
H21A C21 H21B 109.5
C19 C21 H21C 109.5
H21A C21 H21C 109.5
H21B C21 H21C 109.5
C12 C11 P1 108.43(16)
C12 C11 H11A 110.0
P1 C11 H11A 110.0
C12 C11 H11B 110.0
P1 C11 H11B 110.0
H11A C11 H11B 108.4
N1 C12 C11 108.69(18)
N1 C12 H12A 110.0
C11 C12 H12A 110.0
N1 C12 H12B 110.0
C11 C12 H12B 110.0
H12A C12 H12B 108.3
C15 C17 H17A 109.5
C15 C17 H17B 109.5
H17A C17 H17B 109.5
C15 C17 H17C 109.5
H17A C17 H17C 109.5
H17B C17 H17C 109.5
C7 C8 H8A 109.5
C7 C8 H8B 109.5
H8A C8 H8B 109.5
C7 C8 H8C 109.5
H8A C8 H8C 109.5
H8B C8 H8C 109.5
C15 C18 H18A 109.5
C15 C18 H18B 109.5
H18A C18 H18B 109.5
C15 C18 H18C 109.5
H18A C18 H18C 109.5
H18B C18 H18C 109.5
C13 C14 P2 108.21(15)
C13 C14 H14A 110.1
P2 C14 H14A 110.1
C13 C14 H14B 110.1
P2 C14 H14B 110.1
H14A C14 H14B 108.4
C19 C20 H20A 109.5
C19 C20 H20B 109.5
H20A C20 H20B 109.5
C19 C20 H20C 109.5
H20A C20 H20C 109.5
H20B C20 H20C 109.5
C7 C10 H10A 109.5
C7 C10 H10B 109.5
H10A C10 H10B 109.5
C7 C10 H10C 109.5
H10A C10 H10C 109.5
H10B C10 H10C 109.5
C3 C5 H5A 109.5
C3 C5 H5B 109.5
H5A C5 H5B 109.5
C3 C5 H5C 109.5
H5A C5 H5C 109.5
H5B C5 H5C 109.5

loop_
_geom_bond_atom_site_label_1
_geom_bond_atom_site_label_2
_geom_bond_distance
Fe1 C2 1.719(3)
Fe1 C1 1.743(2)
Fe1 N1 2.110(2)
Fe1 P1 2.2439(11)
Fe1 P2 2.2456(11)
P2 C14 1.851(2)
P2 C15 1.896(2)
P2 C19 1.901(2)
P1 C11 1.851(2)
P1 C3 1.897(2)
P1 C7 1.900(2)
O2 C2 1.182(3)
O1 C1 1.181(3)
N1 C13 1.476(3)
N1 C12 1.477(3)
N1 H1 0.84(2)
C15 C17 1.530(3)
C15 C18 1.534(3)
C15 C16 1.541(3)
C6 C3 1.535(3)
C6 H6A 0.9800
C6 H6B 0.9800
C6 H6C 0.9800
C3 C5 1.537(3)
C3 C4 1.540(3)
C16 H16A 0.9800
C16 H16B 0.9800
C16 H16C 0.9800
C13 C14 1.520(3)
C13 H13A 0.9900
C13 H13B 0.9900
C19 C22 1.536(3)
C19 C21 1.538(3)
C19 C20 1.543(3)
C22 H22A 0.9800
C22 H22B 0.9800
C22 H22C 0.9800
C9 C7 1.540(3)
C9 H9A 0.9800
C9 H9B 0.9800
C9 H9C 0.9800
C4 H4A 0.9800
C4 H4B 0.9800
C4 H4C 0.9800
C7 C10 1.537(3)
C7 C8 1.544(3)
C21 H21A 0.9800
C21 H21B 0.9800
C21 H21C 0.9800
C11 C12 1.523(3)
C11 H11A 0.9900
C11 H11B 0.9900
C12 H12A 0.9900
C12 H12B 0.9900
C17 H17A 0.9800
C17 H17B 0.9800
C17 H17C 0.9800
C8 H8A 0.9800
C8 H8B 0.9800
C8 H8C 0.9800
C18 H18A 0.9800
C18 H18B 0.9800
C18 H18C 0.9800
C14 H14A 0.9900
C14 H14B 0.9900
C20 H20A 0.9800
C20 H20B 0.9800
C20 H20C 0.9800
C10 H10A 0.9800
C10 H10B 0.9800
C10 H10C 0.9800
C5 H5A 0.9800
C5 H5B 0.9800
C5 H5C 0.9800
